data_7011107
loop_
_publ_author_name
'Diran Herebian'
'William S. Sheldrick'

_publ_section_title
;
 Synthesis and DNA binding properties of bioorganometallic
 (\h5-pentamethylcyclopentadienyl)iridium(III) complexes of the type
 [(\h5-C5Me5)Ir(Aa)(dppz)]n+ (dppz = dipyrido[3,2-a:2',3'-c]phenazine,
 n= 1--3), with S-coordinated amino acids (Aa) or peptides
;
_journal_issue 6
_journal_name_full 'J. Chem. Soc., Dalton Trans.'
_journal_page_first 966
_journal_page_last 974
_journal_paper_doi 10.1039/b107656f
_journal_year 2002
_chemical_formula_sum 'C29 H25 Cl F3 Ir N4 O3 S'
_chemical_formula_weight 794.24
_chemical_name_systematic
; 
? 
;
_space_group_IT_number 2
_symmetry_cell_setting triclinic
_symmetry_space_group_name_Hall '-P 1'
_symmetry_space_group_name_H-M 'P -1'
_atom_sites_solution_hydrogens geom
_atom_sites_solution_primary direct
_atom_sites_solution_secondary difmap
_audit_creation_method SHELXL
_cell_angle_alpha 73.9830(10)
_cell_angle_beta 75.551(2)
_cell_angle_gamma 74.215(2)
_cell_formula_units_Z 2
_cell_length_a 8.2989(2)
_cell_length_b 11.8705(2)
_cell_length_c 15.6062(3)
_cell_measurement_reflns_used 15
_cell_measurement_temperature 293(2)
_cell_measurement_theta_max 15.0
_cell_measurement_theta_min 10
_cell_volume 1396.47(5)
_computing_cell_refinement Bruker
_computing_data_collection Bruker
_computing_structure_refinement 'SHELXL-93 (Sheldrick, 1993)'
_computing_structure_solution 'SHELXS-86 (Sheldrick, 1990)'
_diffrn_ambient_temperature 293(2)
_diffrn_measurement_device Bruker
_diffrn_radiation_monochromator graphite
_diffrn_radiation_source 'fine-focus sealed tube'
_diffrn_radiation_type MoK\a
_diffrn_radiation_wavelength 0.71073
_diffrn_reflns_av_R_equivalents 0.0276
_diffrn_reflns_av_sigmaI/netI 0.0747
_diffrn_reflns_limit_h_max 9
_diffrn_reflns_limit_h_min -9
_diffrn_reflns_limit_k_max 10
_diffrn_reflns_limit_k_min -14
_diffrn_reflns_limit_l_max 18
_diffrn_reflns_limit_l_min -18
_diffrn_reflns_number 7279
_diffrn_reflns_theta_max 25.03
_diffrn_reflns_theta_min 2.53
_exptl_absorpt_coefficient_mu 5.011
_exptl_absorpt_correction_T_max 0.279
_exptl_absorpt_correction_T_min 0.155
_exptl_absorpt_correction_type empirical
_exptl_crystal_colour yellow
_exptl_crystal_density_diffrn 1.889
_exptl_crystal_description needle
_exptl_crystal_F_000 776
_exptl_crystal_size_max 0.35
_exptl_crystal_size_mid 0.18
_exptl_crystal_size_min 0.16
_refine_diff_density_max 1.260
_refine_diff_density_min -0.734
_refine_diff_density_rms 0.131
_refine_ls_extinction_method none
_refine_ls_goodness_of_fit_all 0.899
_refine_ls_goodness_of_fit_obs 0.951
_refine_ls_matrix_type full
_refine_ls_number_parameters 361
_refine_ls_number_reflns 4873
_refine_ls_number_restraints 19
_refine_ls_restrained_S_all 0.912
_refine_ls_restrained_S_obs 0.967
_refine_ls_R_factor_all 0.0572
_refine_ls_R_factor_obs 0.0393
_refine_ls_shift/esd_max 0.027
_refine_ls_shift/esd_mean 0.000
_refine_ls_structure_factor_coef Fsqd
_refine_ls_weighting_details 'w=1/[\s^2^(Fo^2^)+(0.0475P)^2^+0.0000P] where P=(Fo^2^+2Fc^2^)/3'
_refine_ls_weighting_scheme calc
_refine_ls_wR_factor_all 0.0886
_refine_ls_wR_factor_obs 0.0826
_reflns_number_observed 3854
_reflns_number_total 4873
_reflns_observed_criterion >2sigma(I)
_cod_data_source_file b107656f.txt
_cod_data_source_block da74
_cod_depositor_comments
;
The following automatic conversions were performed:
'_symmetry_cell_setting' value 'Triclinic' changed to 'triclinic'
according to '/home/saulius/struct/CIF-dictionaries/cif_core.dic'
dictionary named 'cif_core.dic' version 2.4.1 from 2010-06-29.

Automatic conversion script
Id: cif_fix_enum 1527 2010-12-29 10:47:43Z saulius 

The following automatic conversions were performed:

'_refine_ls_weighting_scheme' value 'calc
w=1/[\s^2^(Fo^2^)+(0.0475P)^2^+0.0000P] where P=(Fo^2^+2Fc^2^)/3' was
changed to 'calc'. New tag '_refine_ls_weighting_details' was
created. The value of the new tag was set to
'w=1/[\s^2^(Fo^2^)+(0.0475P)^2^+0.0000P] where P=(Fo^2^+2Fc^2^)/3'.

Automatic conversion script
Id: cif_fix_values 3143 2015-03-26 13:38:13Z robertas 
;
_cod_original_sg_symbol_H-M P-1
_cod_database_code 7011107

loop_
_symmetry_equiv_pos_as_xyz
'x, y, z'
'-x, -y, -z'

loop_
_atom_site_aniso_label
_atom_site_aniso_U_11
_atom_site_aniso_U_22
_atom_site_aniso_U_33
_atom_site_aniso_U_23
_atom_site_aniso_U_13
_atom_site_aniso_U_12
Ir1 0.0386(2) 0.0321(2) 0.0302(2) -0.00622(11) -0.00673(11) -0.00807(12)
Cl1 0.0626(13) 0.0566(14) 0.0655(14) -0.0193(12) -0.0335(12) 0.0037(11)
N1A 0.039(3) 0.041(4) 0.032(3) -0.006(3) -0.009(3) -0.007(3)
N2A 0.036(3) 0.033(3) 0.031(3) -0.009(3) -0.003(3) -0.008(3)
N3A 0.050(4) 0.056(5) 0.038(4) -0.019(3) -0.014(3) 0.007(3)
N4A 0.064(4) 0.037(4) 0.047(4) -0.011(3) -0.022(3) -0.003(3)
C1A 0.061(5) 0.037(5) 0.042(5) -0.011(4) -0.012(4) -0.016(4)
C2A 0.055(5) 0.046(5) 0.047(5) -0.006(4) -0.014(4) -0.020(4)
C3A 0.036(4) 0.060(6) 0.050(5) -0.017(4) -0.016(4) -0.011(4)
C4A 0.061(5) 0.047(5) 0.034(4) -0.009(4) -0.019(4) -0.013(4)
C5A 0.044(4) 0.050(5) 0.036(4) -0.016(4) -0.002(4) -0.009(4)
C1B 0.087(7) 0.042(6) 0.079(7) -0.023(5) -0.018(6) -0.007(5)
C2B 0.071(6) 0.084(7) 0.068(6) -0.012(6) -0.011(5) -0.045(6)
C3B 0.051(5) 0.090(8) 0.078(7) -0.020(6) -0.028(5) 0.006(5)
C4B 0.083(6) 0.054(6) 0.036(5) 0.005(4) -0.024(5) -0.018(5)
C5B 0.062(6) 0.074(7) 0.055(6) -0.034(5) 0.003(5) -0.007(5)
C11A 0.057(5) 0.050(5) 0.042(5) 0.001(4) -0.008(4) -0.026(4)
C12A 0.062(6) 0.067(7) 0.038(5) -0.001(5) 0.004(4) -0.027(5)
C13A 0.050(5) 0.066(6) 0.029(4) -0.007(4) 0.000(4) -0.012(5)
C14A 0.040(4) 0.057(5) 0.027(4) -0.011(4) -0.008(3) -0.005(4)
C15A 0.038(4) 0.050(5) 0.034(4) -0.016(4) -0.014(3) 0.007(4)
C16A 0.040(4) 0.041(5) 0.035(4) -0.008(4) -0.014(3) 0.004(4)
C17A 0.039(4) 0.038(4) 0.037(4) -0.006(4) -0.013(3) -0.005(4)
C18A 0.055(5) 0.038(5) 0.041(5) -0.003(4) -0.015(4) -0.018(4)
C19A 0.053(5) 0.042(5) 0.037(4) 0.003(4) -0.005(4) -0.023(4)
C20A 0.040(4) 0.047(5) 0.032(4) -0.008(4) -0.006(3) -0.009(4)
C21A 0.039(4) 0.031(4) 0.027(4) -0.004(3) -0.011(3) -0.004(3)
C22A 0.033(4) 0.036(4) 0.034(4) -0.007(3) -0.012(3) -0.005(3)
C23A 0.054(5) 0.049(5) 0.055(5) -0.026(5) -0.026(4) 0.011(4)
C24A 0.068(6) 0.062(6) 0.052(5) -0.025(5) -0.021(5) 0.008(5)
C25A 0.088(7) 0.070(7) 0.067(7) -0.041(6) -0.038(6) 0.026(6)
C26A 0.101(8) 0.050(6) 0.071(7) -0.028(5) -0.057(6) 0.016(6)
C27A 0.079(6) 0.050(6) 0.066(6) -0.025(5) -0.032(5) 0.002(5)
C28A 0.060(5) 0.047(5) 0.044(5) -0.022(4) -0.028(4) 0.014(4)
S1 0.065(2) 0.093(2) 0.061(2) -0.0311(15) -0.0043(13) -0.0275(15)
O11 0.183(10) 0.212(12) 0.114(8) -0.084(8) 0.084(7) -0.118(9)
O12 0.158(9) 0.068(6) 0.180(10) 0.001(6) -0.088(8) 0.005(6)
O13 0.098(6) 0.129(8) 0.189(10) -0.030(7) -0.073(7) -0.048(6)
C1 0.086(8) 0.079(9) 0.098(9) -0.026(7) -0.032(7) -0.018(7)
F11 0.396(18) 0.194(11) 0.072(6) -0.064(7) 0.065(8) -0.097(11)
F12 0.153(7) 0.116(7) 0.266(12) -0.088(7) -0.135(8) 0.015(6)
F13 0.142(7) 0.064(5) 0.244(11) -0.027(6) -0.096(7) 0.013(5)

loop_
_atom_site_label
_atom_site_type_symbol
_atom_site_fract_x
_atom_site_fract_y
_atom_site_fract_z
_atom_site_U_iso_or_equiv
_atom_site_thermal_displace_type
_atom_site_occupancy
_atom_site_calc_flag
_atom_site_refinement_flags
_atom_site_disorder_group
Ir1 Ir 1.43059(4) 0.13216(3) 0.22193(2) 0.03367(11) Uani 1 d . .
Cl1 Cl 1.6599(3) 0.0332(2) 0.3026(2) 0.0598(6) Uani 1 d . .
N1A N 1.2991(7) 0.1769(6) 0.3471(4) 0.0375(14) Uani 1 d . .
N2A N 1.4998(7) 0.2905(5) 0.2164(4) 0.0336(14) Uani 1 d . .
N3A N 1.2041(8) 0.4739(7) 0.5216(4) 0.049(2) Uani 1 d . .
N4A N 1.4167(9) 0.5991(6) 0.3775(4) 0.048(2) Uani 1 d . .
C1A C 1.4503(4) -0.0209(3) 0.1644(2) 0.045(2) Uani 1 d G .
C2A C 1.2740(4) 0.0280(3) 0.1940(2) 0.048(2) Uani 1 d G .
C3A C 1.2349(4) 0.1491(3) 0.1435(2) 0.046(2) Uani 1 d G .
C4A C 1.3870(4) 0.1749(3) 0.0828(2) 0.045(2) Uani 1 d G .
C5A C 1.5201(4) 0.0698(3) 0.0956(2) 0.043(2) Uani 1 d G .
C1B C 1.5465(6) -0.1473(4) 0.1998(4) 0.068(3) Uani 1 d G .
H1B1 H 1.6127(64) -0.1454(9) 0.2416(33) 0.102 Uiso 1 calc R .
H1B2 H 1.6208(60) -0.1788(22) 0.1499(6) 0.102 Uiso 1 calc R .
H1B3 H 1.4667(8) -0.1976(14) 0.2302(38) 0.102 Uiso 1 calc R .
C2B C 1.1500(6) -0.0371(5) 0.2663(4) 0.070(3) Uani 1 d G .
H2B1 H 1.0862(60) -0.0678(51) 0.2379(5) 0.105 Uiso 1 calc R .
H2B2 H 1.0732(54) 0.0177(16) 0.3011(29) 0.105 Uiso 1 calc R .
H2B3 H 1.2121(9) -0.1024(37) 0.3057(27) 0.105 Uiso 1 calc R .
C3B C 1.0621(6) 0.2352(5) 0.1528(4) 0.074(3) Uani 1 d G .
H3B1 H 0.9841(25) 0.1985(24) 0.2022(30) 0.111 Uiso 1 calc R .
H3B2 H 1.0194(40) 0.2539(49) 0.0976(17) 0.111 Uiso 1 calc R .
H3B3 H 1.0734(17) 0.3076(25) 0.1646(47) 0.111 Uiso 1 calc R .
C4B C 1.4042(6) 0.2933(4) 0.0162(3) 0.057(2) Uani 1 d G .
H4B1 H 1.5225(9) 0.2920(20) -0.0091(29) 0.086 Uiso 1 calc R .
H4B2 H 1.3572(66) 0.3579(7) 0.0471(9) 0.086 Uiso 1 calc R .
H4B3 H 1.3438(61) 0.3049(24) -0.0317(21) 0.086 Uiso 1 calc R .
C5B C 1.7036(6) 0.0569(4) 0.0452(3) 0.064(3) Uani 1 d G .
H5B1 H 1.7213(23) 0.0122(50) -0.0004(29) 0.096 Uiso 1 calc R .
H5B2 H 1.7789(7) 0.0152(51) 0.0871(8) 0.096 Uiso 1 calc R .
H5B3 H 1.7267(25) 0.1351(5) 0.0168(36) 0.096 Uiso 1 calc R .
C11A C 1.2168(10) 0.1066(8) 0.4176(5) 0.049(2) Uani 1 d . .
H11A H 1.2072(10) 0.0331(8) 0.4114(5) 0.059 Uiso 1 calc R .
C12A C 1.1454(11) 0.1407(9) 0.4996(6) 0.058(2) Uani 1 d . .
H12A H 1.0886(11) 0.0902(9) 0.5471(6) 0.069 Uiso 1 calc R .
C13A C 1.1580(10) 0.2474(8) 0.5111(5) 0.051(2) Uani 1 d . .
H13A H 1.1079(10) 0.2712(8) 0.5655(5) 0.061 Uiso 1 calc R .
C14A C 1.2485(9) 0.3213(8) 0.4389(5) 0.042(2) Uani 1 d . .
C15A C 1.2761(9) 0.4355(7) 0.4455(5) 0.041(2) Uani 1 d . .
C16A C 1.3829(9) 0.4980(7) 0.3734(5) 0.040(2) Uani 1 d . .
C17A C 1.4640(9) 0.4490(7) 0.2918(5) 0.038(2) Uani 1 d . .
C18A C 1.5816(10) 0.4998(7) 0.2216(5) 0.043(2) Uani 1 d . .
H18A H 1.6084(10) 0.5703(7) 0.2230(5) 0.052 Uiso 1 calc R .
C19A C 1.6573(10) 0.4452(7) 0.1506(5) 0.045(2) Uani 1 d . .
H19A H 1.7366(10) 0.4778(7) 0.1034(5) 0.054 Uiso 1 calc R .
C20A C 1.6138(9) 0.3395(7) 0.1500(5) 0.040(2) Uani 1 d . .
H20A H 1.6659(9) 0.3022(7) 0.1019(5) 0.048 Uiso 1 calc R .
C21A C 1.4266(9) 0.3446(6) 0.2865(5) 0.033(2) Uani 1 d . .
C22A C 1.3170(8) 0.2818(7) 0.3592(5) 0.034(2) Uani 1 d . .
C23A C 1.2388(11) 0.5759(8) 0.5268(6) 0.051(2) Uani 1 d . .
C24A C 1.1702(11) 0.6202(9) 0.6074(6) 0.061(2) Uani 1 d . .
H24A H 1.1002(11) 0.5800(9) 0.6555(6) 0.073 Uiso 1 calc R .
C25A C 1.2079(14) 0.7214(10) 0.6133(7) 0.074(3) Uani 1 d . .
H25A H 1.1619(14) 0.7505(10) 0.6658(7) 0.089 Uiso 1 calc R .
C26A C 1.3142(14) 0.7838(9) 0.5425(7) 0.070(3) Uani 1 d . .
H26A H 1.3388(14) 0.8525(9) 0.5492(7) 0.084 Uiso 1 calc R .
C27A C 1.3817(12) 0.7450(8) 0.4640(7) 0.063(3) Uani 1 d . .
H27A H 1.4511(12) 0.7874(8) 0.4171(7) 0.075 Uiso 1 calc R .
C28A C 1.3452(11) 0.6387(8) 0.4543(6) 0.050(2) Uani 1 d . .
S1 S 0.9234(3) 0.4036(3) 0.8730(2) 0.0695(7) Uani 1 d D .
O11 O 0.7999(11) 0.3791(9) 0.9505(5) 0.165(5) Uani 1 d D .
O12 O 0.8722(11) 0.5188(6) 0.8103(6) 0.137(4) Uani 1 d D .
O13 O 1.0942(8) 0.3825(7) 0.8843(6) 0.127(3) Uani 1 d D .
C1 C 0.9289(10) 0.2965(7) 0.8089(5) 0.084(3) Uani 1 d D .
F11 F 1.0230(15) 0.3142(9) 0.7309(5) 0.227(7) Uani 1 d D .
F12 F 0.7731(9) 0.2992(7) 0.8013(7) 0.160(4) Uani 1 d D .
F13 F 0.9869(10) 0.1869(5) 0.8540(6) 0.148(3) Uani 1 d D .

loop_
_atom_type_symbol
_atom_type_description
_atom_type_scat_dispersion_real
_atom_type_scat_dispersion_imag
_atom_type_scat_source
C C 0.0033 0.0016 'International Tables Vol C Tables 4.2.6.8 and 6.1.1.4'
H H 0.0000 0.0000 'International Tables Vol C Tables 4.2.6.8 and 6.1.1.4'
N N 0.0061 0.0033 'International Tables Vol C Tables 4.2.6.8 and 6.1.1.4'
O O 0.0106 0.0060 'International Tables Vol C Tables 4.2.6.8 and 6.1.1.4'
F F 0.0171 0.0103 'International Tables Vol C Tables 4.2.6.8 and 6.1.1.4'
S S 0.1246 0.1234 'International Tables Vol C Tables 4.2.6.8 and 6.1.1.4'
Cl Cl 0.1484 0.1585 'International Tables Vol C Tables 4.2.6.8 and 6.1.1.4'
Ir Ir -1.4442 7.9887 'International Tables Vol C Tables 4.2.6.8 and 6.1.1.4'

loop_
_geom_angle_atom_site_label_1
_geom_angle_atom_site_label_2
_geom_angle_atom_site_label_3
_geom_angle
_geom_angle_site_symmetry_1
_geom_angle_site_symmetry_3
_geom_angle_publ_flag
N2A Ir1 N1A 76.5(2) . . ?
N2A Ir1 C5A 113.8(2) . . ?
N1A Ir1 C5A 167.9(2) . . ?
N2A Ir1 C4A 97.7(2) . . ?
N1A Ir1 C4A 137.4(2) . . ?
C5A Ir1 C4A 38.14(6) . . ?
N2A Ir1 C1A 151.1(2) . . ?
N1A Ir1 C1A 132.3(2) . . ?
C5A Ir1 C1A 38.12(7) . . ?
C4A Ir1 C1A 63.67(10) . . ?
N2A Ir1 C3A 116.2(2) . . ?
N1A Ir1 C3A 106.6(2) . . ?
C5A Ir1 C3A 63.60(10) . . ?
C4A Ir1 C3A 37.95(6) . . ?
C1A Ir1 C3A 63.44(10) . . ?
N2A Ir1 C2A 153.7(2) . . ?
N1A Ir1 C2A 104.4(2) . . ?
C5A Ir1 C2A 63.57(10) . . ?
C4A Ir1 C2A 63.46(10) . . ?
C1A Ir1 C2A 37.91(7) . . ?
C3A Ir1 C2A 37.81(7) . . ?
N2A Ir1 Cl1 85.6(2) . . ?
N1A Ir1 Cl1 84.1(2) . . ?
C5A Ir1 Cl1 102.59(10) . . ?
C4A Ir1 Cl1 138.09(10) . . ?
C1A Ir1 Cl1 94.30(11) . . ?
C3A Ir1 Cl1 157.18(11) . . ?
C2A Ir1 Cl1 120.70(11) . . ?
C11A N1A C22A 117.9(6) . . ?
C11A N1A Ir1 126.2(5) . . ?
C22A N1A Ir1 115.5(5) . . ?
C20A N2A C21A 118.4(6) . . ?
C20A N2A Ir1 124.7(5) . . ?
C21A N2A Ir1 117.0(5) . . ?
C15A N3A C23A 116.4(8) . . ?
C16A N4A C28A 116.5(7) . . ?
C2A C1A C5A 108.0 . . ?
C2A C1A C1B 126.0 . . ?
C5A C1A C1B 126.0 . . ?
C2A C1A Ir1 71.55(11) . . ?
C5A C1A Ir1 70.56(11) . . ?
C1B C1A Ir1 123.52(11) . . ?
C1A C2A C3A 108.0 . . ?
C1A C2A C2B 126.0 . . ?
C3A C2A C2B 126.0 . . ?
C1A C2A Ir1 70.55(11) . . ?
C3A C2A Ir1 71.03(11) . . ?
C2B C2A Ir1 124.05(10) . . ?
C4A C3A C2A 108.0 . . ?
C4A C3A C3B 126.0 . . ?
C2A C3A C3B 126.0 . . ?
C4A C3A Ir1 70.48(11) . . ?
C2A C3A Ir1 71.16(11) . . ?
C3B C3A Ir1 123.99(11) . . ?
C3A C4A C5A 108.0 . . ?
C3A C4A C4B 126.0 . . ?
C5A C4A C4B 126.0 . . ?
C3A C4A Ir1 71.57(11) . . ?
C5A C4A Ir1 70.66(11) . . ?
C4B C4A Ir1 123.41(11) . . ?
C4A C5A C1A 108.0 . . ?
C4A C5A C5B 126.0 . . ?
C1A C5A C5B 126.0 . . ?
C4A C5A Ir1 71.19(11) . . ?
C1A C5A Ir1 71.32(11) . . ?
C5B C5A Ir1 123.13(11) . . ?
N1A C11A C12A 121.8(8) . . ?
C13A C12A C11A 120.5(8) . . ?
C12A C13A C14A 118.8(7) . . ?
C22A C14A C13A 117.8(7) . . ?
C22A C14A C15A 119.1(7) . . ?
C13A C14A C15A 123.1(7) . . ?
N3A C15A C16A 122.4(8) . . ?
N3A C15A C14A 118.1(7) . . ?
C16A C15A C14A 119.5(6) . . ?
N4A C16A C15A 121.8(7) . . ?
N4A C16A C17A 118.2(7) . . ?
C15A C16A C17A 120.0(7) . . ?
C21A C17A C18A 118.3(7) . . ?
C21A C17A C16A 118.4(7) . . ?
C18A C17A C16A 123.2(7) . . ?
C19A C18A C17A 119.5(7) . . ?
C18A C19A C20A 119.0(7) . . ?
N2A C20A C19A 122.2(7) . . ?
N2A C21A C17A 122.6(6) . . ?
N2A C21A C22A 115.5(6) . . ?
C17A C21A C22A 121.6(6) . . ?
N1A C22A C14A 123.2(7) . . ?
N1A C22A C21A 115.4(6) . . ?
C14A C22A C21A 121.2(7) . . ?
N3A C23A C28A 121.2(7) . . ?
N3A C23A C24A 119.4(9) . . ?
C28A C23A C24A 119.4(8) . . ?
C25A C24A C23A 119.3(10) . . ?
C24A C25A C26A 121.9(9) . . ?
C27A C26A C25A 120.7(10) . . ?
C26A C27A C28A 119.5(10) . . ?
N4A C28A C23A 121.8(8) . . ?
N4A C28A C27A 119.1(9) . . ?
C23A C28A C27A 119.1(7) . . ?
O11 S1 O13 117.8(5) . . ?
O11 S1 O12 114.1(5) . . ?
O13 S1 O12 112.4(5) . . ?
O11 S1 C1 104.0(4) . . ?
O13 S1 C1 104.3(4) . . ?
O12 S1 C1 102.0(4) . . ?
F11 C1 F12 110.1(7) . . ?
F11 C1 F13 108.6(7) . . ?
F12 C1 F13 106.0(6) . . ?
F11 C1 S1 112.5(6) . . ?
F12 C1 S1 110.1(5) . . ?
F13 C1 S1 109.4(5) . . ?

loop_
_geom_bond_atom_site_label_1
_geom_bond_atom_site_label_2
_geom_bond_distance
_geom_bond_site_symmetry_2
_geom_bond_publ_flag
Ir1 N2A 2.083(6) . ?
Ir1 N1A 2.117(6) . ?
Ir1 C5A 2.181(3) . ?
Ir1 C4A 2.188(3) . ?
Ir1 C1A 2.191(3) . ?
Ir1 C3A 2.203(3) . ?
Ir1 C2A 2.205(3) . ?
Ir1 Cl1 2.398(2) . ?
N1A C11A 1.342(9) . ?
N1A C22A 1.362(9) . ?
N2A C20A 1.335(9) . ?
N2A C21A 1.351(9) . ?
N3A C15A 1.330(9) . ?
N3A C23A 1.347(11) . ?
N4A C16A 1.327(10) . ?
N4A C28A 1.347(10) . ?
C1A C2A 1.428(2) . ?
C1A C5A 1.428(2) . ?
C1A C1B 1.518(2) . ?
C2A C3A 1.428(2) . ?
C2A C2B 1.518(2) . ?
C3A C4A 1.428(2) . ?
C3A C3B 1.518(2) . ?
C4A C5A 1.428(2) . ?
C4A C4B 1.518(2) . ?
C5A C5B 1.518(2) . ?
C11A C12A 1.389(12) . ?
C12A C13A 1.362(12) . ?
C13A C14A 1.412(11) . ?
C14A C22A 1.383(10) . ?
C14A C15A 1.470(11) . ?
C15A C16A 1.415(10) . ?
C16A C17A 1.477(10) . ?
C17A C21A 1.384(10) . ?
C17A C18A 1.392(10) . ?
C18A C19A 1.368(11) . ?
C19A C20A 1.400(10) . ?
C21A C22A 1.434(9) . ?
C23A C28A 1.418(12) . ?
C23A C24A 1.424(11) . ?
C24A C25A 1.352(14) . ?
C25A C26A 1.402(14) . ?
C26A C27A 1.361(13) . ?
C27A C28A 1.430(12) . ?
S1 O11 1.396(5) . ?
S1 O13 1.418(5) . ?
S1 O12 1.470(6) . ?
S1 C1 1.807(6) . ?
C1 F11 1.269(7) . ?
C1 F12 1.318(7) . ?
C1 F13 1.320(7) . ?

loop_
_geom_torsion_atom_site_label_1
_geom_torsion_atom_site_label_2
_geom_torsion_atom_site_label_3
_geom_torsion_atom_site_label_4
_geom_torsion
_geom_torsion_site_symmetry_1
_geom_torsion_site_symmetry_2
_geom_torsion_site_symmetry_3
_geom_torsion_site_symmetry_4
_geom_torsion_publ_flag
N2A Ir1 N1A C11A -169.8(6) . . . . ?
C5A Ir1 N1A C11A 41.5(13) . . . . ?
C4A Ir1 N1A C11A 103.5(6) . . . . ?
C1A Ir1 N1A C11A 7.6(7) . . . . ?
C3A Ir1 N1A C11A 76.5(6) . . . . ?
C2A Ir1 N1A C11A 37.3(6) . . . . ?
Cl1 Ir1 N1A C11A -82.9(6) . . . . ?
N2A Ir1 N1A C22A 2.8(5) . . . . ?
C5A Ir1 N1A C22A -146.0(7) . . . . ?
C4A Ir1 N1A C22A -83.9(5) . . . . ?
C1A Ir1 N1A C22A -179.9(4) . . . . ?
C3A Ir1 N1A C22A -110.9(5) . . . . ?
C2A Ir1 N1A C22A -150.2(5) . . . . ?
Cl1 Ir1 N1A C22A 89.6(5) . . . . ?
N1A Ir1 N2A C20A 174.7(6) . . . . ?
C5A Ir1 N2A C20A -12.1(6) . . . . ?
C4A Ir1 N2A C20A -48.3(6) . . . . ?
C1A Ir1 N2A C20A -1.2(8) . . . . ?
C3A Ir1 N2A C20A -83.2(6) . . . . ?
C2A Ir1 N2A C20A -90.2(7) . . . . ?
Cl1 Ir1 N2A C20A 89.7(5) . . . . ?
N1A Ir1 N2A C21A -3.4(5) . . . . ?
C5A Ir1 N2A C21A 169.7(4) . . . . ?
C4A Ir1 N2A C21A 133.6(5) . . . . ?
C1A Ir1 N2A C21A -179.3(4) . . . . ?
C3A Ir1 N2A C21A 98.7(5) . . . . ?
C2A Ir1 N2A C21A 91.7(6) . . . . ?
Cl1 Ir1 N2A C21A -88.4(5) . . . . ?
N2A Ir1 C1A C2A -133.9(4) . . . . ?
N1A Ir1 C1A C2A 51.5(2) . . . . ?
C5A Ir1 C1A C2A -117.60(6) . . . . ?
C4A Ir1 C1A C2A -79.86(7) . . . . ?
C3A Ir1 C1A C2A -37.3 . . . . ?
C2A Ir1 C1A C2A 0.0 . . . . ?
Cl1 Ir1 C1A C2A 137.44(11) . . . . ?
N2A Ir1 C1A C5A -16.3(4) . . . . ?
N1A Ir1 C1A C5A 169.1(3) . . . . ?
C5A Ir1 C1A C5A 0.0 . . . . ?
C4A Ir1 C1A C5A 37.7 . . . . ?
C3A Ir1 C1A C5A 80.32(7) . . . . ?
C2A Ir1 C1A C5A 117.60(6) . . . . ?
Cl1 Ir1 C1A C5A -104.96(10) . . . . ?
N2A Ir1 C1A C1B 104.6(4) . . . . ?
N1A Ir1 C1A C1B -70.0(2) . . . . ?
C5A Ir1 C1A C1B 120.93(6) . . . . ?
C4A Ir1 C1A C1B 158.7 . . . . ?
C3A Ir1 C1A C1B -158.8 . . . . ?
C2A Ir1 C1A C1B -121.48(6) . . . . ?
Cl1 Ir1 C1A C1B 15.97(10) . . . . ?
C5A C1A C2A C3A 0.0 . . . . ?
C1B C1A C2A C3A 180.0 . . . . ?
Ir1 C1A C2A C3A 61.49(11) . . . . ?
C5A C1A C2A C2B 180.0 . . . . ?
C1B C1A C2A C2B 0.0 . . . . ?
Ir1 C1A C2A C2B -118.52(11) . . . . ?
C5A C1A C2A Ir1 -61.49(11) . . . . ?
C1B C1A C2A Ir1 118.50(11) . . . . ?
Ir1 C1A C2A Ir1 0.0 . . . . ?
N2A Ir1 C2A C1A 128.2(4) . . . . ?
N1A Ir1 C2A C1A -143.3(2) . . . . ?
C5A Ir1 C2A C1A 37.7 . . . . ?
C4A Ir1 C2A C1A 80.48(7) . . . . ?
C1A Ir1 C2A C1A 0.0 . . . . ?
C3A Ir1 C2A C1A 117.90(6) . . . . ?
Cl1 Ir1 C2A C1A -51.66(11) . . . . ?
N2A Ir1 C2A C3A 10.3(4) . . . . ?
N1A Ir1 C2A C3A 98.8(2) . . . . ?
C5A Ir1 C2A C3A -80.25(7) . . . . ?
C4A Ir1 C2A C3A -37.4 . . . . ?
C1A Ir1 C2A C3A -117.90(6) . . . . ?
C3A Ir1 C2A C3A 0.0 . . . . ?
Cl1 Ir1 C2A C3A -169.56(12) . . . . ?
N2A Ir1 C2A C2B -110.9(4) . . . . ?
N1A Ir1 C2A C2B -22.4(2) . . . . ?
C5A Ir1 C2A C2B 158.6 . . . . ?
C4A Ir1 C2A C2B -158.6 . . . . ?
C1A Ir1 C2A C2B 120.91(6) . . . . ?
C3A Ir1 C2A C2B -121.18(6) . . . . ?
Cl1 Ir1 C2A C2B 69.26(12) . . . . ?
C1A C2A C3A C4A 0.0 . . . . ?
C2B C2A C3A C4A 180.0 . . . . ?
Ir1 C2A C3A C4A 61.18(11) . . . . ?
C1A C2A C3A C3B 180.0 . . . . ?
C2B C2A C3A C3B 0.0 . . . . ?
Ir1 C2A C3A C3B -118.83(11) . . . . ?
C1A C2A C3A Ir1 -61.18(11) . . . . ?
C2B C2A C3A Ir1 118.82(11) . . . . ?
Ir1 C2A C3A Ir1 0.0 . . . . ?
N2A Ir1 C3A C4A 67.2(2) . . . . ?
N1A Ir1 C3A C4A 150.0(2) . . . . ?
C5A Ir1 C3A C4A -37.7 . . . . ?
C4A Ir1 C3A C4A 0.0 . . . . ?
C1A Ir1 C3A C4A -80.48(7) . . . . ?
C2A Ir1 C3A C4A -117.86(6) . . . . ?
Cl1 Ir1 C3A C4A -94.2(3) . . . . ?
N2A Ir1 C3A C2A -174.9(2) . . . . ?
N1A Ir1 C3A C2A -92.1(2) . . . . ?
C5A Ir1 C3A C2A 80.16(7) . . . . ?
C4A Ir1 C3A C2A 117.86(6) . . . . ?
C1A Ir1 C3A C2A 37.4 . . . . ?
C2A Ir1 C3A C2A 0.0 . . . . ?
Cl1 Ir1 C3A C2A 23.7(3) . . . . ?
N2A Ir1 C3A C3B -53.7(2) . . . . ?
N1A Ir1 C3A C3B 29.2(2) . . . . ?
C5A Ir1 C3A C3B -158.6 . . . . ?
C4A Ir1 C3A C3B -120.88(6) . . . . ?
C1A Ir1 C3A C3B 158.6 . . . . ?
C2A Ir1 C3A C3B 121.27(6) . . . . ?
Cl1 Ir1 C3A C3B 145.0(3) . . . . ?
C2A C3A C4A C5A 0.0 . . . . ?
C3B C3A C4A C5A -180.0 . . . . ?
Ir1 C3A C4A C5A 61.62(12) . . . . ?
C2A C3A C4A C4B 180.0 . . . . ?
C3B C3A C4A C4B 0.0 . . . . ?
Ir1 C3A C4A C4B -118.38(12) . . . . ?
C2A C3A C4A Ir1 -61.62(12) . . . . ?
C3B C3A C4A Ir1 118.39(12) . . . . ?
Ir1 C3A C4A Ir1 0.0 . . . . ?
N2A Ir1 C4A C3A -123.4(2) . . . . ?
N1A Ir1 C4A C3A -45.0(3) . . . . ?
C5A Ir1 C4A C3A 117.54(6) . . . . ?
C1A Ir1 C4A C3A 79.83(7) . . . . ?
C3A Ir1 C4A C3A 0.0 . . . . ?
C2A Ir1 C4A C3A 37.3 . . . . ?
Cl1 Ir1 C4A C3A 144.6(2) . . . . ?
N2A Ir1 C4A C5A 119.0(2) . . . . ?
N1A Ir1 C4A C5A -162.5(3) . . . . ?
C5A Ir1 C4A C5A 0.0 . . . . ?
C1A Ir1 C4A C5A -37.7 . . . . ?
C3A Ir1 C4A C5A -117.54(6) . . . . ?
C2A Ir1 C4A C5A -80.24(7) . . . . ?
Cl1 Ir1 C4A C5A 27.1(2) . . . . ?
N2A Ir1 C4A C4B -1.9(2) . . . . ?
N1A Ir1 C4A C4B 76.5(3) . . . . ?
C5A Ir1 C4A C4B -120.98(6) . . . . ?
C1A Ir1 C4A C4B -158.7 . . . . ?
C3A Ir1 C4A C4B 121.49(6) . . . . ?
C2A Ir1 C4A C4B 158.8 . . . . ?
Cl1 Ir1 C4A C4B -93.9(2) . . . . ?
C3A C4A C5A C1A 0.0 . . . . ?
C4B C4A C5A C1A 180.0 . . . . ?
Ir1 C4A C5A C1A 62.21(12) . . . . ?
C3A C4A C5A C5B 180.0 . . . . ?
C4B C4A C5A C5B 0.0 . . . . ?
Ir1 C4A C5A C5B -117.80(12) . . . . ?
C3A C4A C5A Ir1 -62.20(12) . . . . ?
C4B C4A C5A Ir1 117.80(12) . . . . ?
Ir1 C4A C5A Ir1 0.0 . . . . ?
C2A C1A C5A C4A 0.0 . . . . ?
C1B C1A C5A C4A -180.0 . . . . ?
Ir1 C1A C5A C4A -62.12(12) . . . . ?
C2A C1A C5A C5B 180.0 . . . . ?
C1B C1A C5A C5B 0.0 . . . . ?
Ir1 C1A C5A C5B 117.88(12) . . . . ?
C2A C1A C5A Ir1 62.12(12) . . . . ?
C1B C1A C5A Ir1 -117.87(12) . . . . ?
Ir1 C1A C5A Ir1 0.0 . . . . ?
N2A Ir1 C5A C4A -71.2(2) . . . . ?
N1A Ir1 C5A C4A 75.4(9) . . . . ?
C4A Ir1 C5A C4A 0.0 . . . . ?
C1A Ir1 C5A C4A 117.36(6) . . . . ?
C3A Ir1 C5A C4A 37.5 . . . . ?
C2A Ir1 C5A C4A 79.92(7) . . . . ?
Cl1 Ir1 C5A C4A -161.84(11) . . . . ?
N2A Ir1 C5A C1A 171.5(2) . . . . ?
N1A Ir1 C5A C1A -41.9(9) . . . . ?
C4A Ir1 C5A C1A -117.36(6) . . . . ?
C1A Ir1 C5A C1A 0.0 . . . . ?
C3A Ir1 C5A C1A -79.86(7) . . . . ?
C2A Ir1 C5A C1A -37.4 . . . . ?
Cl1 Ir1 C5A C1A 80.79(11) . . . . ?
N2A Ir1 C5A C5B 50.1(2) . . . . ?
N1A Ir1 C5A C5B -163.3(9) . . . . ?
C4A Ir1 C5A C5B 121.28(6) . . . . ?
C1A Ir1 C5A C5B -121.35(6) . . . . ?
C3A Ir1 C5A C5B 158.8 . . . . ?
C2A Ir1 C5A C5B -158.8 . . . . ?
Cl1 Ir1 C5A C5B -40.56(11) . . . . ?
C22A N1A C11A C12A 2.5(11) . . . . ?
Ir1 N1A C11A C12A 174.9(6) . . . . ?
N1A C11A C12A C13A -0.4(13) . . . . ?
C11A C12A C13A C14A -1.6(13) . . . . ?
C12A C13A C14A C22A 1.3(11) . . . . ?
C12A C13A C14A C15A -177.2(8) . . . . ?
C23A N3A C15A C16A -0.3(11) . . . . ?
C23A N3A C15A C14A 177.0(6) . . . . ?
C22A C14A C15A N3A 177.7(7) . . . . ?
C13A C14A C15A N3A -3.8(11) . . . . ?
C22A C14A C15A C16A -4.9(10) . . . . ?
C13A C14A C15A C16A 173.5(7) . . . . ?
C28A N4A C16A C15A 0.6(11) . . . . ?
C28A N4A C16A C17A -177.7(6) . . . . ?
N3A C15A C16A N4A -0.3(11) . . . . ?
C14A C15A C16A N4A -177.6(7) . . . . ?
N3A C15A C16A C17A 178.0(7) . . . . ?
C14A C15A C16A C17A 0.7(10) . . . . ?
N4A C16A C17A C21A -178.8(7) . . . . ?
C15A C16A C17A C21A 2.8(10) . . . . ?
N4A C16A C17A C18A 3.9(11) . . . . ?
C15A C16A C17A C18A -174.4(7) . . . . ?
C21A C17A C18A C19A -0.6(11) . . . . ?
C16A C17A C18A C19A 176.6(7) . . . . ?
C17A C18A C19A C20A 0.3(11) . . . . ?
C21A N2A C20A C19A -0.9(10) . . . . ?
Ir1 N2A C20A C19A -179.0(5) . . . . ?
C18A C19A C20A N2A 0.4(12) . . . . ?
C20A N2A C21A C17A 0.6(10) . . . . ?
Ir1 N2A C21A C17A 178.8(5) . . . . ?
C20A N2A C21A C22A -174.7(6) . . . . ?
Ir1 N2A C21A C22A 3.6(8) . . . . ?
C18A C17A C21A N2A 0.1(11) . . . . ?
C16A C17A C21A N2A -177.2(6) . . . . ?
C18A C17A C21A C22A 175.1(6) . . . . ?
C16A C17A C21A C22A -2.2(10) . . . . ?
C11A N1A C22A C14A -2.9(10) . . . . ?
Ir1 N1A C22A C14A -176.1(5) . . . . ?
C11A N1A C22A C21A 171.4(6) . . . . ?
Ir1 N1A C22A C21A -1.8(8) . . . . ?
C13A C14A C22A N1A 1.0(11) . . . . ?
C15A C14A C22A N1A 179.5(6) . . . . ?
C13A C14A C22A C21A -172.9(7) . . . . ?
C15A C14A C22A C21A 5.6(10) . . . . ?
N2A C21A C22A N1A -1.1(9) . . . . ?
C17A C21A C22A N1A -176.4(6) . . . . ?
N2A C21A C22A C14A 173.3(7) . . . . ?
C17A C21A C22A C14A -2.0(11) . . . . ?
C15A N3A C23A C28A 0.7(11) . . . . ?
C15A N3A C23A C24A -178.1(7) . . . . ?
N3A C23A C24A C25A 178.8(8) . . . . ?
C28A C23A C24A C25A 0.0(13) . . . . ?
C23A C24A C25A C26A -0.6(14) . . . . ?
C24A C25A C26A C27A 1.0(14) . . . . ?
C25A C26A C27A C28A -0.7(14) . . . . ?
C16A N4A C28A C23A -0.3(11) . . . . ?
C16A N4A C28A C27A 177.8(7) . . . . ?
N3A C23A C28A N4A -0.4(12) . . . . ?
C24A C23A C28A N4A 178.4(7) . . . . ?
N3A C23A C28A C27A -178.5(8) . . . . ?
C24A C23A C28A C27A 0.3(12) . . . . ?
C26A C27A C28A N4A -178.1(8) . . . . ?
C26A C27A C28A C23A 0.1(12) . . . . ?
O11 S1 C1 F11 173.2(8) . . . . ?
O13 S1 C1 F11 -62.8(8) . . . . ?
O12 S1 C1 F11 54.3(8) . . . . ?
O11 S1 C1 F12 49.9(8) . . . . ?
O13 S1 C1 F12 174.0(7) . . . . ?
O12 S1 C1 F12 -68.9(7) . . . . ?
O11 S1 C1 F13 -66.1(8) . . . . ?
O13 S1 C1 F13 57.9(7) . . . . ?
O12 S1 C1 F13 175.0(7) . . . . ?
